data_2016784
loop_
_publ_author_name
'Dordevi\'c, Tamara'
'\<Sutovi\'c, Sabina'
'Stojanovi\'c, Jovica'
'Karanovi\'c, Ljiljana'

_publ_section_title
;
 Sr, Ba and Cd arsenates with the apatite-type structure
;
_journal_coeditor_code SQ3149
_journal_issue 9
_journal_name_full 'Acta Crystallographica Section C'
_journal_page_first i82
_journal_page_last i86
_journal_paper_doi 10.1107/S0108270108023457
_journal_volume 64
_journal_year 2008
_chemical_formula_iupac 'Cd5 (As O4)3 Cl10.58 (OH)0.42'
_chemical_formula_moiety 'As6 Cd10 Cl1.16 H0.84 O24.84'
_chemical_formula_structural 'Cd5 (AsO4)3 [Cl10.58 , (OH)0.42]'
_chemical_formula_sum 'As6 Cd10 Cl1.16 H0.84 O24.84'
_chemical_formula_weight 2012.93
_chemical_name_common 'Cadmium Chlorarsenate'
_chemical_name_systematic
;
cadmium arsenate hydroxide chloride
;
_space_group_IT_number 176
_symmetry_cell_setting hexagonal
_symmetry_space_group_name_Hall '-P 6c'
_symmetry_space_group_name_H-M 'P 63/m'
_atom_sites_solution_hydrogens geom
_atom_sites_solution_primary direct
_atom_sites_solution_secondary difmap
_audit_creation_method SHELXL97
_cell_angle_alpha 90.00
_cell_angle_beta 90.00
_cell_angle_gamma 120.00
_cell_formula_units_Z 1
_cell_length_a 9.9710(10)
_cell_length_b 9.9710(10)
_cell_length_c 6.5140(10)
_cell_measurement_reflns_used 1387
_cell_measurement_temperature 294(2)
_cell_measurement_theta_max 30.034
_cell_measurement_theta_min 1.018
_cell_volume 560.86(12)
_computing_cell_refinement 'SCALEPACK (Otwinowski & Minor, 1997)'
_computing_data_collection 'COLLECT (Nonius, 2002)'
_computing_data_reduction 'DENZO-SMN (Otwinowski & Minor, 1997)'
_computing_molecular_graphics 'ATOMS (Dowty, 2000)'
_computing_publication_material 'publCIF (Westrip, 2008)'
_computing_structure_refinement
;
<i>WinGX</i> (Farrugia, 1999) and SHELXL97 (Sheldrick, 2008)
;
_computing_structure_solution 'SIR97 (Altomare <i>et al.</i>, 1999)'
_diffrn_ambient_temperature 294(2)
_diffrn_measured_fraction_theta_full 0.998
_diffrn_measured_fraction_theta_max 0.998
_diffrn_measurement_device_type 'Nonius KappaCCD'
_diffrn_measurement_method '\f and \w'
_diffrn_radiation_monochromator graphite
_diffrn_radiation_source 'fine-focus sealed X-ray tube'
_diffrn_radiation_type MoK\a
_diffrn_radiation_wavelength 0.71073
_diffrn_reflns_av_R_equivalents 0.0254
_diffrn_reflns_av_sigmaI/netI 0.0102
_diffrn_reflns_limit_h_max 12
_diffrn_reflns_limit_h_min -12
_diffrn_reflns_limit_k_max 12
_diffrn_reflns_limit_k_min -12
_diffrn_reflns_limit_l_max 8
_diffrn_reflns_limit_l_min -8
_diffrn_reflns_number 4589
_diffrn_reflns_theta_full 26.45
_diffrn_reflns_theta_max 26.45
_diffrn_reflns_theta_min 3.92
_exptl_absorpt_coefficient_mu 18.314
_exptl_absorpt_correction_T_max 0.396
_exptl_absorpt_correction_T_min 0.348
_exptl_absorpt_correction_type multi-scan
_exptl_absorpt_process_details
;
(Software?; Otwinowski & Minor, 1997; Otwinowski <i>et al.</i>,
2003)
;
_exptl_crystal_colour colourless
_exptl_crystal_density_diffrn 5.960
_exptl_crystal_density_method 'not measured'
_exptl_crystal_description prismatic
_exptl_crystal_F_000 897.3
_exptl_crystal_size_max 0.07
_exptl_crystal_size_mid 0.05
_exptl_crystal_size_min 0.05
_refine_diff_density_max 1.030
_refine_diff_density_min -1.047
_refine_ls_extinction_coef 0.00154(16)
_refine_ls_extinction_expression Fc^*^=kFc[1+0.001xFc^2^\l^3^/sin(2\q)]^-1/4^
_refine_ls_extinction_method 'SHELXL97 (Sheldrick, 2008)'
_refine_ls_goodness_of_fit_ref 1.298
_refine_ls_hydrogen_treatment mixed
_refine_ls_matrix_type full
_refine_ls_number_parameters 42
_refine_ls_number_reflns 424
_refine_ls_number_restraints 1
_refine_ls_restrained_S_all 1.296
_refine_ls_R_factor_all 0.0179
_refine_ls_R_factor_gt 0.0176
_refine_ls_shift/su_max 0.000
_refine_ls_shift/su_mean 0.000
_refine_ls_structure_factor_coef Fsqd
_refine_ls_weighting_details 'calc w=1/[\s^2^(Fo^2^)+4.519P] where P=(Fo^2^+2Fc^2^)/3'
_refine_ls_weighting_scheme calc
_refine_ls_wR_factor_gt 0.0369
_refine_ls_wR_factor_ref 0.0370
_reflns_number_gt 420
_reflns_number_total 424
_reflns_threshold_expression I>2\s(I)
_cod_data_source_file sq3149.cif
_cod_data_source_block III
_cod_database_code 2016784
_cod_database_fobs_code 2016784

loop_
_symmetry_equiv_pos_as_xyz
'x, y, z'
'-x, -y, z+1/2'
'-y, x-y, z'
'-x+y, -x, z'
'x-y, x, z+1/2'
'y, -x+y, z+1/2'
'-x, -y, -z'
'x, y, -z-1/2'
'y, -x+y, -z'
'x-y, x, -z'
'-x+y, -x, -z-1/2'
'-y, x-y, -z-1/2'

loop_
_atom_site_type_symbol
_atom_site_label
_atom_site_fract_x
_atom_site_fract_y
_atom_site_fract_z
_atom_site_U_iso_or_equiv
_atom_site_adp_type
_atom_site_calc_flag
_atom_site_refinement_flags
_atom_site_occupancy
Cd Cd1 0.3333 0.6667 0.00216(8) 0.01110(17) Uani d S 1
Cd Cd2 0.26495(6) 0.02676(6) 0.2500 0.01741(17) Uani d S 1
As As1 0.40361(7) 0.37911(7) 0.2500 0.00749(17) Uani d S 1
Cl Cl1 0.0000 0.0000 0.2500 0.0247(19) Uani d SP 0.58(3)
O O4 0.0000 0.0000 0.2500 0.0247(19) Uani d SPD 0.42(3)
H H4 0.0000 0.0000 0.113(3) 0.030 Uiso d SPD 0.210(15)
O O1 0.3511(6) 0.5125(5) 0.2500 0.0125(9) Uani d S 1
O O2 0.6004(5) 0.4623(5) 0.2500 0.0126(10) Uani d S 1
O O3 0.3412(4) 0.2579(4) 0.0471(5) 0.0151(7) Uani d . 1

loop_
_atom_site_aniso_label
_atom_site_aniso_U_11
_atom_site_aniso_U_22
_atom_site_aniso_U_33
_atom_site_aniso_U_12
_atom_site_aniso_U_13
_atom_site_aniso_U_23
Cd1 0.0135(2) 0.0135(2) 0.0063(3) 0.00675(10) 0.000 0.000
Cd2 0.0285(3) 0.0109(3) 0.0087(2) 0.0067(2) 0.000 0.000
As1 0.0083(3) 0.0078(3) 0.0076(3) 0.0050(2) 0.000 0.000
Cl1 0.0106(18) 0.0106(18) 0.053(4) 0.0053(9) 0.000 0.000
O4 0.0106(18) 0.0106(18) 0.053(4) 0.0053(9) 0.000 0.000
O1 0.023(2) 0.012(2) 0.010(2) 0.013(2) 0.000 0.000
O2 0.008(2) 0.010(2) 0.015(2) 0.0014(18) 0.000 0.000
O3 0.0249(17) 0.0106(15) 0.0111(16) 0.0098(14) -0.0070(14) -0.0042(13)

loop_
_atom_type_symbol
_atom_type_description
_atom_type_scat_dispersion_real
_atom_type_scat_dispersion_imag
_atom_type_scat_source
O O 0.0106 0.0060 'International Tables Vol C Tables 4.2.6.8 and 6.1.1.4'
Cl Cl 0.1484 0.1585 'International Tables Vol C Tables 4.2.6.8 and 6.1.1.4'
As As 0.0499 2.0058 'International Tables Vol C Tables 4.2.6.8 and 6.1.1.4'
Cd Cd -0.8075 1.2024 'International Tables Vol C Tables 4.2.6.8 and 6.1.1.4'

loop_
_geom_angle_atom_site_label_1
_geom_angle_atom_site_label_2
_geom_angle_atom_site_label_3
_geom_angle_site_symmetry_1
_geom_angle_site_symmetry_3
_geom_angle
O1 Cd1 O1 3_665 4_565 76.02(12)
O1 Cd1 O1 3_665 . 76.02(12)
O1 Cd1 O1 4_565 . 76.02(12)
O1 Cd1 O2 3_665 10 147.55(15)
O1 Cd1 O2 4_565 10 89.34(11)
O1 Cd1 O2 . 10 128.82(15)
O1 Cd1 O2 3_665 9_565 89.34(11)
O1 Cd1 O2 4_565 9_565 128.82(15)
O1 Cd1 O2 . 9_565 147.55(15)
O2 Cd1 O2 10 9_565 77.43(12)
O1 Cd1 O2 3_665 7_665 128.82(15)
O1 Cd1 O2 4_565 7_665 147.55(15)
O1 Cd1 O2 . 7_665 89.34(11)
O2 Cd1 O2 10 7_665 77.43(12)
O2 Cd1 O2 9_565 7_665 77.43(12)
O1 Cd1 O3 3_665 9_565 78.73(13)
O1 Cd1 O3 4_565 9_565 69.33(12)
O1 Cd1 O3 . 9_565 141.01(10)
O2 Cd1 O3 10 9_565 68.98(12)
O2 Cd1 O3 9_565 9_565 59.71(12)
O2 Cd1 O3 7_665 9_565 129.64(10)
O1 Cd1 O3 3_665 10 141.01(10)
O1 Cd1 O3 4_565 10 78.73(13)
O1 Cd1 O3 . 10 69.33(12)
O2 Cd1 O3 10 10 59.71(12)
O2 Cd1 O3 9_565 10 129.64(10)
O2 Cd1 O3 7_665 10 68.98(12)
O3 Cd1 O3 9_565 10 118.84(2)
O1 Cd1 O3 3_665 7_665 69.33(12)
O1 Cd1 O3 4_565 7_665 141.01(10)
O1 Cd1 O3 . 7_665 78.73(13)
O2 Cd1 O3 10 7_665 129.64(10)
O2 Cd1 O3 9_565 7_665 68.98(12)
O2 Cd1 O3 7_665 7_665 59.71(12)
O3 Cd1 O3 9_565 7_665 118.84(2)
O3 Cd1 O3 10 7_665 118.84(2)
O1 Cd1 Cd1 3_665 8_556 45.32(8)
O1 Cd1 Cd1 4_565 8_556 45.32(8)
O1 Cd1 Cd1 . 8_556 45.32(8)
O2 Cd1 Cd1 10 8_556 133.77(8)
O2 Cd1 Cd1 9_565 8_556 133.77(8)
O2 Cd1 Cd1 7_665 8_556 133.77(8)
O3 Cd1 Cd1 9_565 8_556 96.23(6)
O3 Cd1 Cd1 10 8_556 96.23(6)
O3 Cd1 Cd1 7_665 8_556 96.23(6)
O1 Cd1 Cd1 3_665 8 134.68(8)
O1 Cd1 Cd1 4_565 8 134.68(8)
O1 Cd1 Cd1 . 8 134.68(8)
O2 Cd1 Cd1 10 8 46.23(8)
O2 Cd1 Cd1 9_565 8 46.23(8)
O2 Cd1 Cd1 7_665 8 46.23(8)
O3 Cd1 Cd1 9_565 8 83.77(6)
O3 Cd1 Cd1 10 8 83.77(6)
O3 Cd1 Cd1 7_665 8 83.77(6)
Cd1 Cd1 Cd1 8_556 8 180.0
O1 Cd1 O3 3_665 4_565 104.83(12)
O1 Cd1 O3 4_565 4_565 40.80(9)
O1 Cd1 O3 . 4_565 110.56(12)
O2 Cd1 O3 10 4_565 50.67(9)
O2 Cd1 O3 9_565 4_565 101.07(11)
O2 Cd1 O3 7_665 4_565 126.10(11)
O3 Cd1 O3 9_565 4_565 49.18(9)
O3 Cd1 O3 10 4_565 72.46(9)
O3 Cd1 O3 7_665 4_565 168.01(8)
Cd1 Cd1 O3 8_556 4_565 85.93(5)
Cd1 Cd1 O3 8 4_565 94.07(5)
O3 Cd2 O3 9 6 122.43(18)
O3 Cd2 O2 9 3_655 88.65(10)
O3 Cd2 O2 6 3_655 88.65(10)
O3 Cd2 O3 9 8_556 150.03(14)
O3 Cd2 O3 6 8_556 84.92(6)
O2 Cd2 O3 3_655 8_556 79.28(12)
O3 Cd2 O3 9 . 84.92(6)
O3 Cd2 O3 6 . 150.03(14)
O2 Cd2 O3 3_655 . 79.28(12)
O3 Cd2 O3 8_556 . 66.01(15)
O3 Cd2 Cl1 9 . 100.15(8)
O3 Cd2 Cl1 6 . 100.15(8)
O2 Cd2 Cl1 3_655 . 161.32(11)
O3 Cd2 Cl1 8_556 . 85.08(8)
O3 Cd2 Cl1 . . 85.08(8)
O3 Cd2 As1 9 . 116.95(8)
O3 Cd2 As1 6 . 116.95(8)
O2 Cd2 As1 3_655 . 73.07(11)
O3 Cd2 As1 8_556 . 33.23(7)
O3 Cd2 As1 . . 33.23(7)
Cl1 Cd2 As1 . . 88.254(19)
O3 Cd2 O1 9 4 61.91(9)
O3 Cd2 O1 6 4 61.91(9)
O2 Cd2 O1 3_655 4 99.31(13)
O3 Cd2 O1 8_556 4 146.83(8)
O3 Cd2 O1 . 4 146.83(8)
Cl1 Cd2 O1 . 4 99.37(8)
As1 Cd2 O1 . 4 172.38(8)
O3 Cd2 O1 9 3_655 67.08(9)
O3 Cd2 O1 6 3_655 67.08(9)
O2 Cd2 O1 3_655 3_655 51.18(13)
O3 Cd2 O1 8_556 3_655 121.37(10)
O3 Cd2 O1 . 3_655 121.37(10)
Cl1 Cd2 O1 . 3_655 147.50(7)
As1 Cd2 O1 . 3_655 124.25(7)
O1 Cd2 O1 4 3_655 48.13(14)
O3 Cd2 O3 9 4 55.29(8)
O3 Cd2 O3 6 4 92.21(8)
O2 Cd2 O3 3_655 4 136.97(11)
O3 Cd2 O3 8_556 4 143.65(9)
O3 Cd2 O3 . 4 115.32(12)
Cl1 Cd2 O3 . 4 59.71(5)
As1 Cd2 O3 . 4 140.81(5)
O1 Cd2 O3 4 4 45.72(8)
O1 Cd2 O3 3_655 4 90.02(8)
O3 Cd2 O3 9 11_556 92.21(8)
O3 Cd2 O3 6 11_556 55.29(8)
O2 Cd2 O3 3_655 11_556 136.97(11)
O3 Cd2 O3 8_556 11_556 115.32(12)
O3 Cd2 O3 . 11_556 143.65(9)
Cl1 Cd2 O3 . 11_556 59.71(5)
As1 Cd2 O3 . 11_556 140.81(5)
O1 Cd2 O3 4 11_556 45.72(8)
O1 Cd2 O3 3_655 11_556 90.02(8)
O3 Cd2 O3 4 11_556 40.58(10)
O1 As1 O3 . . 115.09(14)
O1 As1 O3 . 8_556 115.09(14)
O3 As1 O3 . 8_556 103.2(2)
O1 As1 O2 . . 111.0(2)
O3 As1 O2 . . 105.75(15)
O3 As1 O2 8_556 . 105.75(15)
O1 As1 Cd2 . . 141.11(17)
O3 As1 Cd2 . . 52.07(11)
O3 As1 Cd2 8_556 . 52.07(11)
O2 As1 Cd2 . . 107.90(16)
O1 As1 O2 . 3_655 175.25(19)
O3 As1 O2 . 3_655 67.36(12)
O3 As1 O2 8_556 3_655 67.36(12)
O2 As1 O2 . 3_655 64.3(2)
O1 As1 O3 . 10 57.47(14)
O3 As1 O3 . 10 60.75(13)
O3 As1 O3 8_556 10 110.90(15)
O2 As1 O3 . 10 142.92(9)
Cd2 As1 O3 . 10 90.66(6)
O2 As1 O3 3_655 10 126.13(8)
O1 As1 O3 . 5 57.47(14)
O3 As1 O3 . 5 110.90(15)
O3 As1 O3 8_556 5 60.75(13)
O2 As1 O3 . 5 142.92(9)
Cd2 As1 O3 . 5 90.66(6)
O2 As1 O3 3_655 5 126.13(8)
O3 As1 O3 10 5 65.26(10)
O1 As1 O2 . 7_666 64.73(7)
O3 As1 O2 . 7_666 159.26(14)
O3 As1 O2 8_556 7_666 61.85(13)
O2 As1 O2 . 7_666 92.78(10)
Cd2 As1 O2 . 7_666 113.73(7)
O2 As1 O2 3_655 7_666 114.59(6)
O3 As1 O2 10 7_666 109.07(9)
O3 As1 O2 5 7_666 50.14(9)
O1 As1 O2 . 7_665 64.73(7)
O3 As1 O2 . 7_665 61.85(13)
O3 As1 O2 8_556 7_665 159.26(14)
O2 As1 O2 . 7_665 92.78(10)
Cd2 As1 O2 . 7_665 113.73(7)
O2 As1 O2 3_655 7_665 114.59(6)
O3 As1 O2 10 7_665 50.14(9)
O3 As1 O2 5 7_665 109.07(9)
O2 As1 O2 7_666 7_665 127.63(13)
O1 As1 O3 . 2_665 63.89(15)
O3 As1 O3 . 2_665 157.52(13)
O3 As1 O3 8_556 2_665 96.67(11)
O2 As1 O3 . 2_665 58.07(13)
Cd2 As1 O3 . 2_665 143.54(5)
O2 As1 O3 3_655 2_665 112.19(8)
O3 As1 O3 10 2_665 121.19(9)
O3 As1 O3 5 2_665 87.84(10)
O2 As1 O3 7_665 2_665 101.09(8)
O1 As1 O3 . 7_665 63.89(15)
O3 As1 O3 . 7_665 96.67(11)
O3 As1 O3 8_556 7_665 157.52(13)
O2 As1 O3 . 7_665 58.07(13)
Cd2 As1 O3 . 7_665 143.54(5)
O2 As1 O3 3_655 7_665 112.19(8)
O3 As1 O3 10 7_665 87.84(10)
O3 As1 O3 5 7_665 121.19(9)
O2 As1 O3 7_666 7_665 101.09(8)
O3 As1 O3 2_665 7_665 62.03(10)
Cd2 Cl1 Cd2 4 . 120.0
Cd2 Cl1 Cd2 4 3 120.0
Cd2 Cl1 Cd2 . 3 120.0
Cd2 Cl1 O4 4 7_556 90.0
Cd2 Cl1 O4 . 7_556 90.0
Cd2 Cl1 O4 3 7_556 90.0
Cd2 Cl1 O4 4 7 90.0
Cd2 Cl1 O4 . 7 90.0
Cd2 Cl1 O4 3 7 90.0
O4 Cl1 O4 7_556 7 180.0
Cd2 Cl1 O3 4 8_556 150.42(5)
Cd2 Cl1 O3 . 8_556 46.28(5)
Cd2 Cl1 O3 3 8_556 79.71(5)
O4 Cl1 O3 7_556 8_556 66.73(5)
O4 Cl1 O3 7 8_556 113.27(5)
Cd2 Cl1 O3 4 3 79.71(5)
Cd2 Cl1 O3 . 3 150.42(5)
Cd2 Cl1 O3 3 3 46.28(5)
O4 Cl1 O3 7_556 3 113.27(5)
O4 Cl1 O3 7 3 66.73(5)
O3 Cl1 O3 8_556 3 125.31(2)
Cd2 Cl1 O3 4 4 46.28(5)
Cd2 Cl1 O3 . 4 79.71(5)
Cd2 Cl1 O3 3 4 150.42(5)
O4 Cl1 O3 7_556 4 113.27(5)
O4 Cl1 O3 7 4 66.73(5)
O3 Cl1 O3 8_556 4 125.31(2)
O3 Cl1 O3 3 4 105.41(6)
Cd2 Cl1 O3 4 12_556 79.71(5)
Cd2 Cl1 O3 . 12_556 150.42(5)
Cd2 Cl1 O3 3 12_556 46.28(5)
O4 Cl1 O3 7_556 12_556 66.73(5)
O4 Cl1 O3 7 12_556 113.27(5)
O3 Cl1 O3 8_556 12_556 105.41(6)
O3 Cl1 O3 3 12_556 46.55(11)
O3 Cl1 O3 4 12_556 125.31(2)
Cd2 Cl1 O3 4 . 150.42(5)
Cd2 Cl1 O3 . . 46.28(5)
Cd2 Cl1 O3 3 . 79.71(5)
O4 Cl1 O3 7_556 . 113.27(5)
O4 Cl1 O3 7 . 66.73(5)
O3 Cl1 O3 8_556 . 46.55(11)
O3 Cl1 O3 3 . 105.41(6)
O3 Cl1 O3 4 . 105.41(6)
O3 Cl1 O3 12_556 . 125.31(2)
Cd2 Cl1 O3 4 11_556 46.28(5)
Cd2 Cl1 O3 . 11_556 79.71(5)
Cd2 Cl1 O3 3 11_556 150.42(5)
O4 Cl1 O3 7_556 11_556 66.73(5)
O4 Cl1 O3 7 11_556 113.27(5)
O3 Cl1 O3 8_556 11_556 105.41(6)
O3 Cl1 O3 3 11_556 125.31(2)
O3 Cl1 O3 4 11_556 46.55(11)
O3 Cl1 O3 12_556 11_556 105.41(6)
O3 Cl1 O3 . 11_556 125.31(2)
Cd2 Cl1 O3 . 7 129.53(5)
Cd2 Cl1 O3 3 7 99.47(5)
O4 Cl1 O3 7_556 7 122.21(5)
O4 Cl1 O3 7 7 57.79(5)
O3 Cl1 O3 8_556 7 171.06(10)
O3 Cl1 O3 3 7 53.184(19)
O3 Cl1 O3 4 7 53.184(19)
O3 Cl1 O3 12_556 7 79.75(3)
O3 Cl1 O3 . 7 124.51(5)
O3 Cl1 O3 11_556 7 79.75(3)
Cd2 Cl1 H4 4 . 90.000(2)
Cd2 Cl1 H4 . . 90.0000(10)
Cd2 Cl1 H4 3 . 90.0000(10)
O4 Cl1 H4 7_556 . 180.000(3)
O3 Cl1 H4 8_556 . 113.27(6)
O3 Cl1 H4 3 . 66.73(5)
O3 Cl1 H4 4 . 66.73(5)
O3 Cl1 H4 12_556 . 113.27(5)
O3 Cl1 H4 . . 66.73(5)
O3 Cl1 H4 11_556 . 113.27(5)
O3 Cl1 H4 7 . 57.79(5)
As1 O1 Cd1 . 8_556 134.35(9)
As1 O1 Cd1 . . 134.35(9)
Cd1 O1 Cd1 8_556 . 89.36(15)
Cd1 O1 O2 8_556 . 119.83(15)
Cd1 O1 O2 . . 119.83(15)
Cd1 O1 O3 8_556 . 162.27(15)
Cd1 O1 O3 . . 107.06(8)
O2 O1 O3 . . 57.85(13)
Cd1 O1 O3 8_556 8_556 107.06(8)
Cd1 O1 O3 . 8_556 162.27(15)
O2 O1 O3 . 8_556 57.85(13)
O3 O1 O3 . 8_556 55.90(16)
As1 O1 O1 . 3_665 139.5(3)
Cd1 O1 O1 8_556 3_665 51.99(6)
Cd1 O1 O1 . 3_665 51.99(6)
O2 O1 O1 . 3_665 104.4(3)
O3 O1 O1 . 3_665 144.61(18)
O3 O1 O1 8_556 3_665 144.61(18)
As1 O1 O1 . 4_565 160.5(3)
Cd1 O1 O1 8_556 4_565 51.99(6)
Cd1 O1 O1 . 4_565 51.99(6)
O2 O1 O1 . 4_565 164.4(3)
O3 O1 O1 . 4_565 134.6(2)
O3 O1 O1 8_556 4_565 134.6(2)
O1 O1 O1 3_665 4_565 60.0
As1 O1 O3 . 10 95.19(17)
Cd1 O1 O3 8_556 10 118.95(19)
Cd1 O1 O3 . 10 65.69(10)
O2 O1 O3 . 10 120.94(14)
O3 O1 O3 . 10 64.53(12)
O3 O1 O3 8_556 10 99.61(18)
O1 O1 O3 3_665 10 115.38(14)
O1 O1 O3 4_565 10 70.09(18)
As1 O1 O3 . 5 95.19(17)
Cd1 O1 O3 8_556 5 65.69(10)
Cd1 O1 O3 . 5 118.95(19)
O2 O1 O3 . 5 120.94(14)
O3 O1 O3 . 5 99.61(18)
O3 O1 O3 8_556 5 64.53(12)
O1 O1 O3 3_665 5 115.38(14)
O1 O1 O3 4_565 5 70.09(18)
O3 O1 O3 10 5 79.12(17)
As1 O1 O2 . 7_666 88.14(11)
Cd1 O1 O2 8_556 7_666 46.31(8)
Cd1 O1 O2 . 7_666 134.75(17)
O2 O1 O2 . 7_666 84.40(11)
O3 O1 O2 . 7_666 118.11(16)
O3 O1 O2 8_556 7_666 62.70(11)
O1 O1 O2 3_665 7_666 86.81(12)
O1 O1 O2 4_565 7_666 94.12(11)
O3 O1 O2 10 7_666 136.82(17)
O3 O1 O2 5 7_666 57.71(10)
As1 O1 O2 . 7_665 88.14(11)
Cd1 O1 O2 8_556 7_665 134.75(17)
Cd1 O1 O2 . 7_665 46.31(8)
O2 O1 O2 . 7_665 84.40(11)
O3 O1 O2 . 7_665 62.70(11)
O3 O1 O2 8_556 7_665 118.11(16)
O1 O1 O2 3_665 7_665 86.81(12)
O1 O1 O2 4_565 7_665 94.12(11)
O3 O1 O2 10 7_665 57.71(10)
O3 O1 O2 5 7_665 136.82(17)
O2 O1 O2 7_666 7_665 165.3(2)
As1 O2 Cd2 . 4_665 121.0(2)
As1 O2 Cd1 . 7_665 107.50(16)
Cd2 O2 Cd1 4_665 7_665 114.10(14)
As1 O2 Cd1 . 2_665 107.50(16)
Cd2 O2 Cd1 4_665 2_665 114.10(14)
Cd1 O2 Cd1 7_665 2_665 87.53(15)
Cd2 O2 O3 4_665 . 135.24(16)
Cd1 O2 O3 7_665 . 70.97(11)
Cd1 O2 O3 2_665 . 110.49(18)
Cd2 O2 O3 4_665 8_556 135.24(16)
Cd1 O2 O3 7_665 8_556 110.49(18)
Cd1 O2 O3 2_665 8_556 70.97(11)
O3 O2 O3 . 8_556 58.51(17)
Cd2 O2 O1 4_665 . 87.05(17)
Cd1 O2 O1 7_665 . 128.02(12)
Cd1 O2 O1 2_665 . 128.02(12)
O3 O2 O1 . . 61.99(14)
O3 O2 O1 8_556 . 61.99(14)
As1 O2 O2 . 3_655 84.6(3)
Cd2 O2 O2 4_665 3_655 154.4(2)
Cd1 O2 O2 7_665 3_655 51.29(6)
Cd1 O2 O2 2_665 3_655 51.29(6)
O3 O2 O2 . 3_655 65.05(18)
O3 O2 O2 8_556 3_655 65.05(18)
O1 O2 O2 . 3_655 118.5(2)
As1 O2 O2 . 4_665 144.6(3)
Cd2 O2 O2 4_665 4_665 94.4(2)
Cd1 O2 O2 7_665 4_665 51.29(6)
Cd1 O2 O2 2_665 4_665 51.29(6)
O3 O2 O2 . 4_665 116.77(16)
O3 O2 O2 8_556 4_665 116.77(16)
O1 O2 O2 . 4_665 178.5(2)
O2 O2 O2 3_655 4_665 60.0
As1 O2 O3 . 11_666 151.47(12)
Cd2 O2 O3 4_665 11_666 51.19(10)
Cd1 O2 O3 7_665 11_666 99.70(16)
Cd1 O2 O3 2_665 11_666 64.59(10)
O3 O2 O3 . 11_666 170.03(19)
O3 O2 O3 8_556 11_666 124.24(14)
O1 O2 O3 . 11_666 127.98(17)
O2 O2 O3 3_655 11_666 106.59(15)
O2 O2 O3 4_665 11_666 53.26(15)
As1 O2 O3 . 4_665 151.47(12)
Cd2 O2 O3 4_665 4_665 51.19(10)
Cd1 O2 O3 7_665 4_665 64.59(10)
Cd1 O2 O3 2_665 4_665 99.70(16)
O3 O2 O3 . 4_665 124.24(14)
O3 O2 O3 8_556 4_665 170.03(19)
O1 O2 O3 . 4_665 127.98(17)
O2 O2 O3 3_655 4_665 106.59(15)
O2 O2 O3 4_665 4_665 53.26(15)
O3 O2 O3 11_666 4_665 51.18(14)
As1 O2 O3 . 2_665 95.04(16)
Cd1 O2 O3 7_665 2_665 155.74(18)
Cd1 O2 O3 2_665 2_665 94.30(8)
O3 O2 O3 . 2_665 129.90(16)
O3 O2 O3 8_556 2_665 92.88(12)
O1 O2 O3 . 2_665 68.36(13)
O2 O2 O3 3_655 2_665 142.77(7)
O2 O2 O3 4_665 2_665 112.76(18)
O3 O2 O3 11_666 2_665 60.02(11)
O3 O2 O3 4_665 2_665 91.31(15)
As1 O3 Cd2 . 10 132.49(17)
As1 O3 Cd2 . . 94.70(14)
Cd2 O3 Cd2 10 . 125.29(14)
Cd2 O3 O3 10 8_556 151.22(9)
Cd2 O3 O3 . 8_556 57.00(7)
Cd2 O3 O2 10 . 133.54(16)
Cd2 O3 O2 . . 100.20(13)
O3 O3 O2 8_556 . 60.74(9)
Cd2 O3 O1 10 . 100.94(13)
Cd2 O3 O1 . . 116.97(13)
O3 O3 O1 8_556 . 62.05(8)
O2 O3 O1 . . 60.16(15)
As1 O3 Cd1 . 7_665 86.44(13)
Cd2 O3 Cd1 10 7_665 111.40(13)
Cd2 O3 Cd1 . 7_665 94.77(10)
O3 O3 Cd1 8_556 7_665 96.23(6)
O2 O3 Cd1 . 7_665 49.32(10)
O1 O3 Cd1 . 7_665 106.37(14)
As1 O3 O1 . 9 131.42(18)
Cd2 O3 O1 10 9 78.21(11)
Cd2 O3 O1 . 9 90.27(12)
O3 O3 O1 8_556 9 129.56(8)
O2 O3 O1 . 9 94.18(15)
O1 O3 O1 . 9 144.23(17)
As1 O3 O2 . 3_655 82.08(13)
Cd2 O3 O2 10 3_655 142.16(14)
Cd2 O3 O2 . 3_655 49.53(10)
O3 O3 O2 8_556 3_655 64.41(7)
O2 O3 O2 . 3_655 61.69(19)
O1 O3 O2 . 3_655 114.11(14)
Cd1 O3 O2 7_665 3_655 46.43(9)
O1 O3 O2 9 3_655 65.16(9)
As1 O3 O3 . 9 137.2(2)
Cd2 O3 O3 10 9 89.29(13)
O3 O3 O3 8_556 9 101.30(12)
O2 O3 O3 . 9 123.26(16)
O1 O3 O3 . 9 160.14(18)
Cd1 O3 O3 7_665 9 85.18(11)
O1 O3 O3 9 9 54.34(13)
O2 O3 O3 3_655 9 62.22(12)
As1 O3 O3 . 10 91.25(17)
Cd2 O3 O3 10 10 50.47(10)
Cd2 O3 O3 . 10 116.73(10)
O3 O3 O3 8_556 10 101.30(12)
O2 O3 O3 . 10 119.88(16)
O1 O3 O3 . 10 61.13(14)
Cd1 O3 O3 7_665 10 148.49(14)
O1 O3 O3 9 10 128.68(18)
O2 O3 O3 3_655 10 163.60(17)
O3 O3 O3 9 10 116.25(8)
As1 O3 O2 . 7_665 90.48(13)
Cd2 O3 O2 10 7_665 47.72(9)
Cd2 O3 O2 . 7_665 172.60(15)
O3 O3 O2 8_556 7_665 127.22(8)
O2 O3 O2 . 7_665 87.12(12)
O1 O3 O2 . 7_665 65.77(9)
Cd1 O3 O2 7_665 7_665 90.82(12)
O1 O3 O2 9 7_665 90.26(13)
O2 O3 O2 3_655 7_665 136.78(15)
O3 O3 O2 9 7_665 131.44(17)
O3 O3 O2 10 7_665 57.76(13)

loop_
_geom_bond_atom_site_label_1
_geom_bond_atom_site_label_2
_geom_bond_site_symmetry_2
_geom_bond_distance
Cd1 O1 3_665 2.296(3)
Cd1 O1 4_565 2.296(3)
Cd1 O1 . 2.296(3)
Cd1 O2 10 2.375(3)
Cd1 O2 9_565 2.375(3)
Cd1 O2 7_665 2.375(3)
Cd1 O3 9_565 2.960(3)
Cd1 O3 10 2.960(3)
Cd1 O3 7_665 2.960(3)
Cd1 Cd1 8_556 3.2289(12)
Cd1 Cd1 8 3.2851(12)
Cd1 O3 4_565 4.125(3)
Cd2 O3 9 2.208(3)
Cd2 O3 6 2.208(3)
Cd2 O2 3_655 2.368(4)
Cd2 O3 8_556 2.426(3)
Cd2 O3 . 2.426(3)
Cd2 Cl1 . 2.5191(6)
Cd2 As1 . 3.0655(9)
Cd2 O1 4 3.372(5)
Cd2 O1 3_655 3.551(5)
Cd2 O3 4 3.811(3)
Cd2 O3 11_556 3.811(3)
As1 O1 . 1.656(4)
As1 O3 . 1.686(3)
As1 O3 8_556 1.686(3)
As1 O2 . 1.706(4)
As1 O2 3_655 3.283(4)
As1 O3 10 3.590(3)
As1 O3 5 3.590(3)
As1 O2 7_666 3.629(2)
As1 O2 7_665 3.629(2)
As1 O3 2_665 3.756(3)
As1 O3 7_665 3.756(3)
Cl1 Cd2 4 2.5191(6)
Cl1 Cd2 3 2.5191(6)
Cl1 O4 7_556 3.2570(5)
Cl1 O4 7 3.2570(5)
Cl1 O3 8_556 3.344(3)
Cl1 O3 3 3.344(3)
Cl1 O3 4 3.344(3)
Cl1 O3 12_556 3.344(3)
Cl1 O3 . 3.344(3)
Cl1 O3 11_556 3.344(3)
Cl1 O3 7 3.631(3)
Cl1 H4 . 0.89(2)
O1 Cd1 8_556 2.296(3)
O1 O2 . 2.770(6)
O1 O3 . 2.819(5)
O1 O3 8_556 2.819(5)
O1 O1 3_665 2.828(8)
O1 O1 4_565 2.828(8)
O1 O3 10 3.039(5)
O1 O3 5 3.039(5)
O1 O2 7_666 3.2839(10)
O1 O2 7_665 3.2839(10)
O2 Cd2 4_665 2.368(4)
O2 Cd1 7_665 2.375(3)
O2 Cd1 2_665 2.375(3)
O2 O3 . 2.704(5)
O2 O3 8_556 2.704(5)
O2 O2 3_655 2.970(8)
O2 O2 4_665 2.970(8)
O2 O3 11_666 3.059(5)
O2 O3 4_665 3.059(5)
O2 O3 2_665 3.200(5)
O3 Cd2 10 2.208(3)
O3 O3 8_556 2.643(7)
O3 Cd1 7_665 2.960(3)
O3 O1 9 3.039(5)
O3 O2 3_655 3.059(5)
O3 O3 9 3.133(7)
O3 O3 10 3.133(7)
O3 O2 7_665 3.200(5)

loop_
_cod_related_entry_id
_cod_related_entry_database
_cod_related_entry_code
1 AMCSD 0010346
